data_1538334
loop_
_publ_author_name
'Malakho, A.P.'
'Kobyletskii, K.K.'
'Baryshnikova, O.V.'
'Morozov, V.A.'
'Lazoryak, B.I.'
'Stefanovich, S.Yu.'

_publ_section_title
;
 Solid solutions in the Ca9 Bi (V O4)7 - Sr9 Bi (V O4)7 system: the
 structure, ferroelectric properties and nonlinear-optical properties
;
_journal_name_full 'Zhurnal Neorganicheskoi Khimii'
_journal_page_first 1851
_journal_page_last 1864
_journal_volume 48
_journal_year 2003
_chemical_formula_sum 'Bi1.1 Ca5.9 O28 Sr3 V7'
_chemical_name_systematic '(Ca5.9 Bi1.1) Sr3 (V O4)7'
_space_group_IT_number 161
_symmetry_space_group_name_Hall 'R 3 -2"c'
_symmetry_space_group_name_H-M 'R 3 c :H'
_cell_angle_alpha 90
_cell_angle_beta 90
_cell_angle_gamma 120
_cell_formula_units_Z 6
_cell_length_a 11.0118
_cell_length_b 11.0118
_cell_length_c 38.643
_cell_volume 4058.057
_citation_journal_id_ASTM ZNOKAQ
_cod_data_source_file Malakho_ZNOKAQ_2003_492.cif
_cod_data_source_block Bi1.1Ca5.9O28Sr3V7
_cod_database_code 1538334

loop_
_symmetry_equiv_pos_as_xyz
x,y,z
-y,x-y,z
-x+y,-x,z
-y,-x,z+1/2
x,x-y,z+1/2
-x+y,y,z+1/2
x+2/3,y+1/3,z+1/3
-y+2/3,x-y+1/3,z+1/3
-x+y+2/3,-x+1/3,z+1/3
-y+2/3,-x+1/3,z+5/6
x+2/3,x-y+1/3,z+5/6
-x+y+2/3,y+1/3,z+5/6
x+1/3,y+2/3,z+2/3
-y+1/3,x-y+2/3,z+2/3
-x+y+1/3,-x+2/3,z+2/3
-y+1/3,-x+2/3,z+7/6
x+1/3,x-y+2/3,z+7/6
-x+y+1/3,y+2/3,z+7/6

loop_
_atom_site_label
_atom_site_type_symbol
_atom_site_fract_x
_atom_site_fract_y
_atom_site_fract_z
_atom_site_occupancy
_atom_site_U_iso_or_equiv
O3 O-2 0.716 0.897 0.1765 1 0.0
Bi2 Bi+3 0.617 0.8161 0.2352 0.18 0.0
Ca3 Ca+2 0 0 0 0.95 0.0
Sr1 Sr+2 0.1335 0.2766 0.3257 1 0.0
V2 V+5 0.6817 0.8528 0.1333 1 0.0
Bi1 Bi+3 0.7213 0.8537 0.432 0.17 0.0
O5 O-2 0.733 0.023 0.1181 1 0.0
Bi3 Bi+3 0 0 0 0.05 0.0
O9 O-2 0.828 0.921 0.0448 1 0.0
Ca1 Ca+2 0.7213 0.8537 0.432 0.83 0.0
O6 O-2 0.5 0.754 0.1249 1 0.0
O8 O-2 0.576 0.678 0.0479 1 0.0
V1 V+5 0 0 0.2681 1 0.0
O2 O-2 0.019 0.859 0.2587 1 0.0
O4 O-2 0.765 0.761 0.1192 1 0.0
Ca2 Ca+2 0.617 0.8161 0.2352 0.82 0.0
V3 V+5 0.6548 0.8483 0.0325 1 0.0
O7 O-2 0.602 0.932 0.0533 1 0.0
O1 O-2 0 0 0.3094 1 0.0
O10 O-2 0.63 0.829 0.9915 1 0.0
